data_9000486
loop_
_publ_author_name
'Konnert, J. A.'
'Appleman, D. E.'
'Clark, J. R.'
'Finger, L. W.'
'Kato, T.'
'Miura, Y.'

_publ_section_title
;
 Crystal structure and cation distribution of hulsite, a tin-iron borate
;
_journal_name_full 'American Mineralogist'
_journal_page_first 116
_journal_page_last 122
_journal_volume 61
_journal_year 1976
_chemical_formula_sum 'B2 Fe2.63 Mg1.12 O10 Sn0.2'
_chemical_name_mineral Hulsite
_space_group_IT_number 10
_symmetry_space_group_name_Hall '-P 2y'
_symmetry_space_group_name_H-M 'P 1 2/m 1'
_cell_angle_alpha 90
_cell_angle_beta 94.2
_cell_angle_gamma 90
_cell_length_a 10.695
_cell_length_b 3.102
_cell_length_c 5.432
_cell_formula_units_Z 1
_cell_volume 179.727
_database_code_amcsd 0000497
_exptl_crystal_density_diffrn 3.506
_cod_original_formula_sum 'Sn.2 Fe2.63 Mg1.12 B2 O10'
_cod_database_code 9000486

loop_
_space_group_symop_operation_xyz
x,y,z
x,-y,z
-x,y,-z
-x,-y,-z

loop_
_atom_site_label
_atom_site_fract_x
_atom_site_fract_y
_atom_site_fract_z
_atom_site_occupancy
_atom_site_U_iso_or_equiv
Sn 0.00000 0.00000 0.00000 0.20000 0.00177
Fe1 0.00000 0.00000 0.00000 0.27000 0.00177
Fe2 0.50000 0.00000 0.50000 0.50000 0.00139
Fe3 0.50000 0.00000 0.00000 0.50000 0.00266
Fe4 0.00000 0.50000 0.50000 0.36000 0.00139
Mg4 0.00000 0.50000 0.50000 0.16000 0.00139
Fe5 0.27470 0.50000 0.21870 0.50000 0.00215
Mg5 0.27470 0.50000 0.21870 0.48000 0.00215
B1 0.24100 0.00000 0.71100 1.00000 0.00228
O1 0.11200 0.00000 0.69700 1.00000 0.00532
O2 0.30500 0.00000 0.50200 1.00000 0.00747
O3 0.30500 0.00000 0.94300 1.00000 0.00380
O4 0.09100 0.50000 0.18700 1.00000 0.00469
O5 0.46900 0.50000 0.24600 1.00000 0.00405

loop_
_cod_related_entry_id
_cod_related_entry_database
_cod_related_entry_code
1 AMCSD 0000497
